data_2009878
loop_
_publ_author_name
'Xu, X.-X.'
'You, X.-Z.'
'Sun, Z.-F.'
'Wang, X.'
'Liu, H.-X.'

_publ_section_title
;
 2,2'-Azinodimethyldiphenol, C~14~H~12~N~2~O~2~
;
_journal_issue 7
_journal_name_full 'Acta Crystallographica Section C'
_journal_page_first 1169
_journal_page_last 1171
_journal_paper_doi 10.1107/S010827019301368X
_journal_volume 50
_journal_year 1994
_chemical_formula_sum 'C14 H12 N2 O2'
_chemical_formula_weight 240.26
_space_group_IT_number 14
_space_group_name_Hall '-P 2yn'
_space_group_name_H-M_alt 'P 1 21/n 1'
_symmetry_cell_setting monoclinic
_symmetry_space_group_name_Hall '-P 2yn'
_symmetry_space_group_name_H-M 'P 1 21/n 1'
_atom_type_scat_source 'IntTabIV Table 2.2B'
_cell_angle_alpha 90.
_cell_angle_beta 107.920(10)
_cell_angle_gamma 90.
_cell_formula_units_Z 2
_cell_length_a 8.5180(10)
_cell_length_b 6.3050(10)
_cell_length_c 11.812(2)
_cell_measurement_reflns_used 22
_cell_measurement_temperature 296
_cell_measurement_theta_max 19
_cell_measurement_theta_min 8
_cell_volume 603.60(16)
_diffrn_measurement_device 'Enraf-Nonius CAD-4'
_diffrn_measurement_method \w-2\q
_diffrn_radiation_type CuK\a
_diffrn_radiation_wavelength 1.5418
_diffrn_reflns_av_R_equivalents 0.014
_diffrn_reflns_limit_h_max 9
_diffrn_reflns_limit_h_min -9
_diffrn_reflns_limit_k_max 7
_diffrn_reflns_limit_k_min 0
_diffrn_reflns_limit_l_max 13
_diffrn_reflns_limit_l_min 0
_diffrn_reflns_number 1111
_diffrn_reflns_theta_max 64
_diffrn_standards_decay_% 0.9
_diffrn_standards_interval_time 90
_diffrn_standards_number 2
_exptl_absorpt_coefficient_mu 0.7
_exptl_absorpt_correction_T_max 0.998
_exptl_absorpt_correction_T_min 0.985
_exptl_absorpt_correction_type 'empirical based on \y scan'
_exptl_crystal_colour 'pale yellow'
_exptl_crystal_density_diffrn 1.32
_exptl_crystal_description needle
_exptl_crystal_size_max 0.20
_exptl_crystal_size_mid 0.20
_exptl_crystal_size_min 0.20
_refine_diff_density_max 0.41
_refine_diff_density_min -0.32
_refine_ls_goodness_of_fit_obs 0.67
_refine_ls_hydrogen_treatment 'H atoms refined with fixed B~iso~ = 5.0 \%A^2^'
_refine_ls_number_parameters 102
_refine_ls_number_reflns 795
_refine_ls_R_factor_obs 0.071
_refine_ls_shift/esd_max 0.45
_refine_ls_structure_factor_coef F
_refine_ls_weighting_details 'w = |F~o~-F~c~|/F~o~'
_refine_ls_weighting_scheme calc
_refine_ls_wR_factor_obs 0.073
_reflns_number_observed 795
_reflns_number_total 849
_reflns_observed_criterion I>3\s(I)
_cod_data_source_file li1074.cif
_cod_data_source_block li1074_structure_1_of_1
_cod_depositor_comments
;
The following automatic conversions were performed:

'_refine_ls_weighting_scheme' value 'w = |F~o~-F~c~|/F~o~' was
changed to 'calc'. New tag '_refine_ls_weighting_details' was
created. The value of the new tag was set to 'w = |F~o~-F~c~|/F~o~'.

Automatic conversion script
Id: cif_fix_values 3143 2015-03-26 13:38:13Z robertas 
;
_cod_original_cell_volume 603.6
_cod_original_sg_symbol_H-M 'P 21/n'
_cod_database_code 2009878

loop_
_space_group_symop_id
_space_group_symop_operation_xyz
1 x,y,z
2 -x+1/2,y+1/2,-z+1/2
3 -x,-y,-z
4 x+1/2,-y+1/2,z+1/2

loop_
_atom_site_label
_atom_site_fract_x
_atom_site_fract_y
_atom_site_fract_z
N .4973(4) .4167(6) .4612(3)
C(1) .5150(6) .0514(7) .3225(4)
C(2) .5321(6) -.1308(8) .2600(4)
C(3) .6654(7) -.2559(8) .3029(4)
C(4) .7883(6) -.2114(8) .4080(5)
C(5) .7690(6) -.0319(7) .4716(4)
C(6) .6339(5) .1021(7) .4283(3)
C(7) .6191(6) .2877(7) .4979(4)
O .3794(5) .1753(7) .2746(3)
H2 .437(8) -.150(10) .192(5)
H3 .676(8) -.390(10) .257(5)
H4 .888(8) -.350(10) .385(5)
H5 .835(8) .000(10) .545(5)
H7 .700(9) .320(10) .576(5)
H(O) .3898 .3225 .2785

loop_
_geom_angle_atom_site_label_1
_geom_angle_atom_site_label_2
_geom_angle_atom_site_label_3
_geom_angle
_geom_angle_publ_flag
N N' C(7) 113.4(6) yes
C(2) C(1) C(6) 120.1(6) yes
C(2) C(1) O 117.7(5) yes
C(6) C(1) O 122.2(6) yes
C(1) C(2) C(3) 119.8(7) yes
C(2) C(3) C(4) 122.4(7) yes
C(3) C(4) C(5) 117.7(6) yes
C(1) C(6) C(5) 119.1(5) yes
C(1) C(6) C(7) 121.9(6) yes
C(5) C(6) C(7) 119.0(6) yes
N C(7) C(6) 121.3(5) yes
C(1) C(2) H2 113(5) no
C(3) C(2) H2 129(5) no
C(2) C(3) H3 119(5) no
C(3) C(4) H4 92(4) no
C(5) C(4) H4 148(5) no
C(4) C(5) C(6) 121.0(6) no
C(4) C(5) H5 126(6) no
C(6) C(5) H5 114(6) no
N C(7) H7 115(5) no
C(6) C(7) H7 124(5) no
C(1) O H(O) 119.6(5) no
N H7 C(6) 71(3) no
N H7 C(7) 37(4) no
C(6) H7 C(7) 35(3) no
N H(O) C(1) 87.0(3) no
N H(O) O 109.2(3) no
C(1) H(O) O 36.4(3) no

loop_
_geom_bond_atom_site_label_1
_geom_bond_atom_site_label_2
_geom_bond_distance
_geom_bond_publ_flag
N N' 1.386(9) yes
N C(7) 1.285(7) yes
C(1) C(2) 1.398(8) yes
C(1) C(6) 1.382(8) yes
C(1) O 1.364(8) yes
C(2) C(3) 1.35(2) yes
C(3) C(4) 1.38(2) yes
C(4) C(5) 1.396(9) yes
C(5) C(6) 1.393(9) yes
C(6) C(7) 1.457(7) yes
N O 2.611(6) yes
C(2) H2 0.97(9) no
C(3) H3 1.02(8) no
C(4) H4 1.29(9) no
C(5) H5 0.90(9) no
C(7) H7 0.99(9) no
O H(O) 0.932(5) no
